data_7207983
loop_
_publ_author_name
'Jayanty, Subbalakshmi'
'Akutagawa, Tomoyuki'
'Nakamura, Takayoshi'

_publ_section_title
;
 Hydrogen-bonded maleate counter anions in tetrathiafulvalene crystals
;
_journal_issue 11
_journal_name_full CrystEngComm
_journal_page_first 3875
_journal_paper_doi 10.1039/c2ce25050k
_journal_volume 14
_journal_year 2012
_chemical_formula_moiety 'C60 H41 O12 S32'
_chemical_formula_sum 'C60 H41 O12 S32'
_chemical_formula_weight 1979.90
_space_group_IT_number 14
_symmetry_cell_setting monoclinic
_symmetry_Int_Tables_number 14
_symmetry_space_group_name_Hall '-P 2yab'
_symmetry_space_group_name_H-M 'P 1 21/a 1'
_atom_sites_solution_hydrogens geom
_atom_sites_solution_primary direct
_atom_sites_solution_secondary difmap
_cell_angle_alpha 90.0000
_cell_angle_beta 103.294(10)
_cell_angle_gamma 90.0000
_cell_formula_units_Z 2
_cell_length_a 12.084(3)
_cell_length_b 20.891(4)
_cell_length_c 15.674(4)
_cell_measurement_reflns_used 53524
_cell_measurement_temperature 100
_cell_measurement_theta_max 27.50
_cell_measurement_theta_min 3.00
_cell_volume 3850.8(16)
_computing_cell_refinement 'RAPID AUTO'
_computing_data_collection 'RAPID AUTO (Rigaku, ????)'
_computing_data_reduction 'RAPID AUTO'
_computing_molecular_graphics 'CrystalStructure 4.0'
_computing_publication_material 'CrystalStructure 4.0 (Rigaku, 2010)'
_computing_structure_refinement 'SHELXL97 (Sheldrick, 2008)'
_computing_structure_solution 'SIR2002 (Burla, et al., 2003)'
_diffrn_ambient_temperature 100
_diffrn_detector_area_resol_mean 10.000
_diffrn_measured_fraction_theta_full 0.997
_diffrn_measured_fraction_theta_max 0.997
_diffrn_measurement_device_type 'Rigaku R-AXIS RAPID'
_diffrn_measurement_method \w
_diffrn_radiation_type 'Mo K\a'
_diffrn_radiation_wavelength 0.71075
_diffrn_reflns_av_R_equivalents 0.0255
_diffrn_reflns_limit_h_max 15
_diffrn_reflns_limit_h_min -14
_diffrn_reflns_limit_k_max 27
_diffrn_reflns_limit_k_min -26
_diffrn_reflns_limit_l_max 20
_diffrn_reflns_limit_l_min -20
_diffrn_reflns_number 60348
_diffrn_reflns_theta_full 27.49
_diffrn_reflns_theta_max 27.49
_diffrn_standards_number 0
_exptl_absorpt_coefficient_mu 0.941
_exptl_absorpt_correction_T_max 0.828
_exptl_absorpt_correction_T_min 0.602
_exptl_absorpt_correction_type multi-scan
_exptl_absorpt_process_details 'ABSCOR (Rigaku, 1995)'
_exptl_crystal_colour black
_exptl_crystal_density_diffrn 1.707
_exptl_crystal_density_method 'not measured'
_exptl_crystal_description block
_exptl_crystal_F_000 2018.00
_exptl_crystal_size_max 0.400
_exptl_crystal_size_mid 0.200
_exptl_crystal_size_min 0.200
_refine_diff_density_max 1.290
_refine_diff_density_min -0.640
_refine_ls_extinction_method none
_refine_ls_goodness_of_fit_ref 1.041
_refine_ls_hydrogen_treatment mixed
_refine_ls_number_parameters 491
_refine_ls_number_reflns 8813
_refine_ls_number_restraints 0
_refine_ls_R_factor_gt 0.0319
_refine_ls_shift/su_max 0.001
_refine_ls_structure_factor_coef Fsqd
_refine_ls_weighting_details 'w = 1/[\s^2^(Fo^2^)+(0.0432P)^2^+2.5994P] where P=(Fo^2^+2Fc^2^)/3'
_refine_ls_weighting_scheme calc
_refine_ls_wR_factor_ref 0.0815
_reflns_number_gt 7597
_reflns_number_total 8813
_reflns_threshold_expression F^2^>2.0\s(F^2^)
_cod_data_source_file c2ce25050k.txt
_cod_data_source_block jayanty
_cod_original_cell_volume 3850.8(15)
_cod_database_code 7207983

loop_
_symmetry_equiv_pos_site_id
_symmetry_equiv_pos_as_xyz
1 +X,+Y,+Z
2 1/2-X,1/2+Y,-Z
3 -X,-Y,-Z
4 1/2+X,1/2-Y,+Z

loop_
_atom_site_label
_atom_site_type_symbol
_atom_site_fract_x
_atom_site_fract_y
_atom_site_fract_z
_atom_site_U_iso_or_equiv
_atom_site_adp_type
_atom_site_occupancy
_atom_site_symmetry_multiplicity
_atom_site_calc_flag
_atom_site_refinement_flags
S(1) S -0.00610(4) 0.60425(2) -0.01275(3) 0.03020(11) Uani 1.0 4 d .
S(2) S 0.12574(4) 0.50570(3) -0.07856(3) 0.03193(12) Uani 1.0 4 d .
S(3) S 0.15476(4) 0.59900(2) 0.21070(3) 0.02119(10) Uani 1.0 4 d .
S(4) S 0.32076(4) 0.54422(2) 0.12045(3) 0.02245(10) Uani 1.0 4 d .
S(5) S 0.26312(4) 0.40258(2) 0.18085(3) 0.02407(10) Uani 1.0 4 d .
S(6) S 0.09884(4) 0.45747(2) 0.27206(3) 0.02072(9) Uani 1.0 4 d .
S(7) S 0.40292(4) 0.61407(2) 0.37923(3) 0.02573(11) Uani 1.0 4 d .
S(8) S 0.53837(4) 0.51969(2) 0.30970(3) 0.02500(10) Uani 1.0 4 d .
S(9) S 0.42619(4) 0.40645(2) 0.40205(3) 0.02016(9) Uani 1.0 4 d .
S(10) S 0.28996(4) 0.50126(2) 0.47103(3) 0.02334(10) Uani 1.0 4 d .
S(11) S 0.10973(4) 0.26683(2) 0.54328(4) 0.03361(13) Uani 1.0 4 d .
S(12) S 0.29875(4) 0.18970(2) 0.50695(4) 0.02869(11) Uani 1.0 4 d .
S(13) S -0.03513(4) 0.24529(3) 0.34536(4) 0.03877(14) Uani 1.0 4 d .
S(14) S 0.15673(5) 0.17368(3) 0.30233(4) 0.03797(13) Uani 1.0 4 d .
S(15) S -0.11384(5) 0.44455(2) 0.39663(4) 0.03391(13) Uani 1.0 4 d .
S(16) S -0.02064(5) 0.57559(2) 0.39921(4) 0.02937(11) Uani 1.0 4 d .
O(1) O 0.22473(16) 0.23597(12) 0.10159(11) 0.0610(6) Uani 1.0 4 d .
O(2) O 0.05996(14) 0.23717(9) 0.00340(10) 0.0458(5) Uani 1.0 4 d .
O(3) O -0.00413(13) 0.26242(8) -0.15052(10) 0.0369(4) Uani 1.0 4 d .
O(4) O 0.06872(15) 0.30454(8) -0.25472(10) 0.0394(4) Uani 1.0 4 d .
O(5) O 0.5927(4) 0.4655(3) 0.0931(3) 0.0674(16) Uani 0.5000 4 d .
O(6) O 0.6670(2) 0.5429(3) 0.14500(15) 0.1371(17) Uani 1.0 4 d .
O(7) O 0.5412(15) 0.5696(7) 0.0283(14) 0.065(5) Uani 0.5000 4 d .
C(1) C 0.02510(15) 0.52321(10) -0.01950(12) 0.0245(4) Uani 1.0 4 d .
C(2) C 0.0910(2) 0.62978(12) -0.07064(15) 0.0401(6) Uani 1.0 4 d .
C(3) C 0.1511(2) 0.58478(13) -0.10064(14) 0.0411(6) Uani 1.0 4 d .
C(4) C 0.22113(14) 0.53097(8) 0.18303(11) 0.0174(4) Uani 1.0 4 d .
C(5) C 0.22872(16) 0.65153(9) 0.15884(13) 0.0269(4) Uani 1.0 4 d .
C(6) C 0.30441(16) 0.62670(10) 0.11809(13) 0.0276(4) Uani 1.0 4 d .
C(7) C 0.19773(14) 0.47089(8) 0.20883(11) 0.0172(4) Uani 1.0 4 d .
C(8) C 0.18797(17) 0.34990(9) 0.23203(13) 0.0283(5) Uani 1.0 4 d .
C(9) C 0.11432(17) 0.37497(9) 0.27372(14) 0.0285(5) Uani 1.0 4 d .
C(10) C 0.43880(15) 0.53426(8) 0.37109(12) 0.0204(4) Uani 1.0 4 d .
C(11) C 0.49330(18) 0.64239(10) 0.31694(14) 0.0321(5) Uani 1.0 4 d .
C(12) C 0.55582(18) 0.59960(10) 0.28564(14) 0.0317(5) Uani 1.0 4 d .
C(13) C 0.39129(15) 0.48640(8) 0.41108(11) 0.0194(4) Uani 1.0 4 d .
C(14) C 0.33325(17) 0.37844(9) 0.46289(12) 0.0258(4) Uani 1.0 4 d .
C(15) C 0.27179(17) 0.42147(10) 0.49469(12) 0.0272(4) Uani 1.0 4 d .
C(16) C 0.16303(16) 0.22289(8) 0.46551(14) 0.0261(4) Uani 1.0 4 d .
C(17) C 0.23284(19) 0.25905(10) 0.62662(16) 0.0342(5) Uani 1.0 4 d .
C(18) C 0.31776(18) 0.22429(9) 0.61027(15) 0.0309(5) Uani 1.0 4 d .
C(19) C 0.10465(17) 0.21512(9) 0.38269(15) 0.0293(5) Uani 1.0 4 d .
C(20) C -0.0435(3) 0.22629(13) 0.23578(18) 0.0495(7) Uani 1.0 4 d .
C(21) C 0.0419(3) 0.19445(13) 0.21639(17) 0.0491(7) Uani 1.0 4 d .
C(22) C -0.02725(17) 0.50412(9) 0.45777(14) 0.0277(4) Uani 1.0 4 d .
C(23) C -0.12846(19) 0.55344(11) 0.31015(15) 0.0339(5) Uani 1.0 4 d .
C(24) C -0.1710(2) 0.49499(11) 0.30909(15) 0.0353(5) Uani 1.0 4 d .
C(25) C 0.1660(2) 0.25303(13) 0.02981(14) 0.0434(7) Uani 1.0 4 d .
C(26) C 0.2200(2) 0.29329(13) -0.02777(15) 0.0439(6) Uani 1.0 4 d .
C(27) C 0.1831(2) 0.30956(11) -0.11233(15) 0.0385(5) Uani 1.0 4 d .
C(28) C 0.07590(18) 0.29147(10) -0.17738(14) 0.0323(5) Uani 1.0 4 d .
C(29) C 0.5956(3) 0.52517(19) 0.08419(18) 0.0522(8) Uani 1.0 4 d .
C(30) C 0.532(2) 0.5662(7) 0.015(2) 0.047(4) Uani 0.5000 4 d .
C(31) C 0.4529(5) 0.5433(3) -0.0530(4) 0.0331(11) Uani 0.5000 4 d .
H(1) H 0.1014 0.6740 -0.0808 0.0481 Uiso 1.0 4 calc R
H(2) H 0.2059 0.5959 -0.1330 0.0493 Uiso 1.0 4 calc R
H(3) H 0.2159 0.6964 0.1594 0.0323 Uiso 1.0 4 calc R
H(4) H 0.3477 0.6533 0.0889 0.0331 Uiso 1.0 4 calc R
H(5) H 0.0715 0.3486 0.3035 0.0342 Uiso 1.0 4 calc R
H(6) H 0.1991 0.3050 0.2303 0.0340 Uiso 1.0 4 calc R
H(7) H 0.4983 0.6868 0.3054 0.0385 Uiso 1.0 4 calc R
H(8) H 0.6077 0.6123 0.2516 0.0381 Uiso 1.0 4 calc R
H(9) H 0.2201 0.4089 0.5290 0.0326 Uiso 1.0 4 calc R
H(10) H 0.3263 0.3340 0.4732 0.0310 Uiso 1.0 4 calc R
H(11) H 0.2389 0.2790 0.6819 0.0411 Uiso 1.0 4 calc R
H(12) H 0.3864 0.2185 0.6535 0.0370 Uiso 1.0 4 calc R
H(13) H 0.0411 0.1831 0.1576 0.0589 Uiso 1.0 4 calc R
H(14) H -0.1076 0.2385 0.1913 0.0594 Uiso 1.0 4 calc R
H(15) H -0.2306 0.4810 0.2621 0.0423 Uiso 1.0 4 calc R
H(16) H -0.1561 0.5825 0.2635 0.0406 Uiso 1.0 4 calc R
H(17) H 0.2923 0.3102 -0.0001 0.0527 Uiso 1.0 4 calc R
H(18) H 0.2328 0.3368 -0.1346 0.0462 Uiso 1.0 4 calc R
H(19) H 0.013(3) 0.2491(18) -0.083(3) 0.089(12) Uiso 1.0 4 d .

loop_
_atom_site_aniso_label
_atom_site_aniso_U_11
_atom_site_aniso_U_22
_atom_site_aniso_U_33
_atom_site_aniso_U_12
_atom_site_aniso_U_13
_atom_site_aniso_U_23
S(1) 0.0291(3) 0.0308(3) 0.0259(3) 0.00499(19) -0.00360(19) -0.00718(19)
S(2) 0.0228(3) 0.0487(3) 0.0242(3) 0.0043(2) 0.00522(19) -0.0083(2)
S(3) 0.0190(2) 0.0176(2) 0.0256(3) 0.00203(15) 0.00221(17) -0.00300(16)
S(4) 0.0181(2) 0.0310(3) 0.0184(2) 0.00092(17) 0.00440(16) 0.00167(17)
S(5) 0.0290(3) 0.0206(2) 0.0213(3) 0.00711(17) 0.00299(18) -0.00431(16)
S(6) 0.0186(2) 0.0223(2) 0.0217(3) -0.00238(16) 0.00553(16) -0.00164(16)
S(7) 0.0239(3) 0.0186(2) 0.0306(3) 0.00321(17) -0.00246(18) -0.00539(17)
S(8) 0.0193(2) 0.0290(3) 0.0259(3) 0.00020(17) 0.00338(17) -0.00402(18)
S(9) 0.0228(3) 0.0182(2) 0.0186(2) 0.00508(16) 0.00299(16) -0.00360(15)
S(10) 0.0192(2) 0.0290(3) 0.0212(3) 0.00762(17) 0.00324(17) -0.00590(17)
S(11) 0.0269(3) 0.0195(3) 0.0587(4) 0.00166(18) 0.0189(3) -0.0040(3)
S(12) 0.0226(3) 0.0237(3) 0.0413(3) 0.00401(17) 0.0103(2) -0.00188(19)
S(13) 0.0239(3) 0.0292(3) 0.0611(4) -0.0035(2) 0.0053(3) 0.0201(3)
S(14) 0.0369(3) 0.0394(3) 0.0391(3) -0.0069(3) 0.0117(3) 0.0010(3)
S(15) 0.0395(3) 0.0254(3) 0.0439(3) -0.0087(2) 0.0242(3) -0.0063(2)
S(16) 0.0365(3) 0.0189(3) 0.0389(3) 0.00089(19) 0.0213(3) -0.00021(19)
O(1) 0.0421(10) 0.1164(18) 0.0206(9) 0.0322(11) -0.0011(7) -0.0095(10)
O(2) 0.0376(9) 0.0724(13) 0.0255(8) 0.0130(9) 0.0029(7) -0.0066(8)
O(3) 0.0346(9) 0.0462(9) 0.0256(8) 0.0117(7) -0.0022(7) -0.0058(7)
O(4) 0.0498(10) 0.0382(9) 0.0264(8) 0.0118(7) 0.0008(7) -0.0024(7)
O(5) 0.040(3) 0.125(5) 0.040(3) 0.040(3) 0.015(2) 0.038(3)
O(6) 0.0389(13) 0.336(6) 0.0393(13) -0.020(2) 0.0139(11) -0.044(3)
O(7) 0.057(7) 0.072(7) 0.080(7) 0.005(5) 0.045(6) 0.002(5)
C(1) 0.0185(9) 0.0347(11) 0.0181(9) 0.0067(8) -0.0004(7) -0.0092(8)
C(2) 0.0404(13) 0.0450(13) 0.0276(11) -0.0086(10) -0.0072(10) 0.0042(10)
C(3) 0.0314(12) 0.0661(17) 0.0227(11) -0.0085(11) 0.0002(9) 0.0011(10)
C(4) 0.0151(8) 0.0194(9) 0.0168(8) 0.0023(6) 0.0016(7) -0.0018(6)
C(5) 0.0257(10) 0.0195(9) 0.0305(11) -0.0036(7) -0.0038(8) 0.0063(8)
C(6) 0.0240(10) 0.0292(10) 0.0264(10) -0.0045(8) -0.0006(8) 0.0095(8)
C(7) 0.0160(8) 0.0186(8) 0.0160(8) 0.0016(6) 0.0014(6) -0.0035(6)
C(8) 0.0305(11) 0.0168(9) 0.0314(11) -0.0019(8) -0.0058(8) -0.0015(8)
C(9) 0.0274(10) 0.0216(9) 0.0329(11) -0.0069(8) -0.0004(8) 0.0032(8)
C(10) 0.0168(8) 0.0196(9) 0.0214(9) 0.0037(7) -0.0023(7) -0.0055(7)
C(11) 0.0305(11) 0.0265(10) 0.0322(11) -0.0066(8) -0.0073(9) 0.0014(8)
C(12) 0.0261(10) 0.0354(11) 0.0302(11) -0.0091(9) -0.0006(8) 0.0017(9)
C(13) 0.0159(8) 0.0210(9) 0.0189(9) 0.0059(7) -0.0007(7) -0.0069(7)
C(14) 0.0309(10) 0.0261(10) 0.0197(9) 0.0028(8) 0.0043(8) 0.0036(7)
C(15) 0.0281(10) 0.0341(11) 0.0195(9) 0.0038(8) 0.0057(8) 0.0030(8)
C(16) 0.0223(9) 0.0149(9) 0.0440(12) 0.0008(7) 0.0137(9) 0.0036(8)
C(17) 0.0370(12) 0.0239(10) 0.0452(13) -0.0101(9) 0.0165(10) -0.0083(9)
C(18) 0.0296(11) 0.0238(10) 0.0396(12) -0.0065(8) 0.0089(9) -0.0030(9)
C(19) 0.0241(10) 0.0207(9) 0.0442(13) -0.0034(7) 0.0100(9) 0.0078(8)
C(20) 0.0337(13) 0.0529(15) 0.0549(16) -0.0222(12) -0.0042(11) 0.0220(13)
C(21) 0.0437(15) 0.0602(17) 0.0396(14) -0.0287(13) 0.0015(11) 0.0084(12)
C(22) 0.0321(11) 0.0186(9) 0.0398(11) -0.0010(8) 0.0232(9) -0.0022(8)
C(23) 0.0388(12) 0.0384(12) 0.0313(11) 0.0059(9) 0.0222(10) 0.0005(9)
C(24) 0.0345(12) 0.0425(13) 0.0355(12) -0.0038(9) 0.0216(10) -0.0073(10)
C(25) 0.0366(13) 0.0689(17) 0.0214(11) 0.0237(12) -0.0002(9) -0.0176(11)
C(26) 0.0340(12) 0.0627(16) 0.0311(12) 0.0136(11) -0.0007(10) -0.0213(11)
C(27) 0.0360(12) 0.0423(13) 0.0350(12) 0.0078(10) 0.0034(10) -0.0135(10)
C(28) 0.0329(11) 0.0303(11) 0.0305(11) 0.0140(9) 0.0010(9) -0.0077(9)
C(29) 0.0298(13) 0.098(3) 0.0344(14) 0.0028(15) 0.0198(11) -0.0077(16)
C(30) 0.041(6) 0.024(5) 0.080(9) 0.006(4) 0.023(5) 0.000(4)
C(31) 0.023(3) 0.046(3) 0.029(3) 0.009(2) 0.0042(19) 0.018(3)

loop_
_atom_type_symbol
_atom_type_description
_atom_type_scat_dispersion_real
_atom_type_scat_dispersion_imag
_atom_type_scat_source
C C 0.0033 0.0016
;
International Tables for Crystallography
(1992, Vol. C, Tables 4.2.6.8 and 6.1.1.4)
;
H H 0.0000 0.0000
;
International Tables for Crystallography
(1992, Vol. C, Table 6.1.1.4)
;
S S 0.1246 0.1234
;
International Tables for Crystallography
(1992, Vol. C, Tables 4.2.6.8 and 6.1.1.4)
;
O O 0.0106 0.0060
;
International Tables for Crystallography
(1992, Vol. C, Tables 4.2.6.8 and 6.1.1.4)
;

loop_
_geom_angle_atom_site_label_1
_geom_angle_atom_site_label_2
_geom_angle_atom_site_label_3
_geom_angle
_geom_angle_publ_flag
_geom_angle_site_symmetry_1
_geom_angle_site_symmetry_3
C(1) S(1) C(2) 94.91(11) yes . .
C(1) S(2) C(3) 94.82(12) yes . .
C(4) S(3) C(5) 94.80(10) yes . .
C(4) S(4) C(6) 94.58(10) yes . .
C(7) S(5) C(8) 95.02(10) yes . .
C(7) S(6) C(9) 94.75(10) yes . .
C(10) S(7) C(11) 94.96(10) yes . .
C(10) S(8) C(12) 94.95(10) yes . .
C(13) S(9) C(14) 94.57(10) yes . .
C(13) S(10) C(15) 94.81(10) yes . .
C(16) S(11) C(17) 94.87(11) yes . .
C(16) S(12) C(18) 95.29(10) yes . .
C(19) S(13) C(20) 94.55(12) yes . .
C(19) S(14) C(21) 94.49(12) yes . .
C(22) S(15) C(24) 94.55(10) yes . .
C(22) S(16) C(23) 94.43(11) yes . .
O(6) O(5) C(29) 36.4(2) yes . .
O(6) O(5) C(31) 136.9(8) yes . 3_665
C(29) O(5) C(31) 100.5(7) yes . 3_665
O(5) O(6) C(29) 38.9(3) yes . .
C(29) O(7) C(31) 115.4(10) yes . .
S(1) C(1) S(2) 115.26(12) yes . .
S(1) C(1) C(1) 122.67(17) yes . 3_565
S(2) C(1) C(1) 122.06(17) yes . 3_565
S(1) C(2) C(3) 117.2(2) yes . .
S(2) C(3) C(2) 117.7(2) yes . .
S(3) C(4) S(4) 115.46(10) yes . .
S(3) C(4) C(7) 122.60(15) yes . .
S(4) C(4) C(7) 121.95(14) yes . .
S(3) C(5) C(6) 117.56(16) yes . .
S(4) C(6) C(5) 117.59(17) yes . .
S(5) C(7) S(6) 115.04(10) yes . .
S(5) C(7) C(4) 122.86(15) yes . .
S(6) C(7) C(4) 122.10(14) yes . .
S(5) C(8) C(9) 117.30(15) yes . .
S(6) C(9) C(8) 117.86(17) yes . .
S(7) C(10) S(8) 115.29(11) yes . .
S(7) C(10) C(13) 121.88(16) yes . .
S(8) C(10) C(13) 122.83(14) yes . .
S(7) C(11) C(12) 117.59(17) yes . .
S(8) C(12) C(11) 117.21(19) yes . .
S(9) C(13) S(10) 115.55(11) yes . .
S(9) C(13) C(10) 121.87(15) yes . .
S(10) C(13) C(10) 122.55(14) yes . .
S(9) C(14) C(15) 117.71(16) yes . .
S(10) C(15) C(14) 117.37(17) yes . .
S(11) C(16) S(12) 114.04(12) yes . .
S(11) C(16) C(19) 122.66(16) yes . .
S(12) C(16) C(19) 123.29(17) yes . .
S(11) C(17) C(18) 117.97(19) yes . .
S(12) C(18) C(17) 117.64(17) yes . .
S(13) C(19) S(14) 114.17(12) yes . .
S(13) C(19) C(16) 121.84(18) yes . .
S(14) C(19) C(16) 123.98(16) yes . .
S(13) C(20) C(21) 118.0(2) yes . .
S(14) C(21) C(20) 118.1(2) yes . .
S(15) C(22) S(16) 114.04(12) yes . .
S(15) C(22) C(22) 122.65(16) yes . 3_566
S(16) C(22) C(22) 123.30(15) yes . 3_566
S(16) C(23) C(24) 118.20(18) yes . .
S(15) C(24) C(23) 117.77(17) yes . .
O(1) C(25) O(2) 122.4(3) yes . .
O(1) C(25) C(26) 118.3(3) yes . .
O(2) C(25) C(26) 119.31(19) yes . .
C(25) C(26) C(27) 130.5(3) yes . .
C(26) C(27) C(28) 130.2(3) yes . .
O(3) C(28) O(4) 122.61(19) yes . .
O(3) C(28) C(27) 119.4(2) yes . .
O(4) C(28) C(27) 118.0(2) yes . .
O(5) C(29) O(6) 104.7(4) yes . .
O(5) C(29) O(7) 137.6(8) yes . .
O(5) C(29) C(30) 130.1(8) yes . .
O(5) C(29) C(31) 28.1(3) yes . 3_665
O(6) C(29) O(7) 117.7(8) yes . .
O(6) C(29) C(30) 125.1(9) yes . .
O(6) C(29) C(31) 132.8(4) yes . 3_665
O(7) C(29) C(30) 7.8(11) yes . .
O(7) C(29) C(31) 109.5(7) yes . 3_665
C(30) C(29) C(31) 102.0(8) yes . 3_665
C(29) C(30) C(31) 122.6(11) yes . .
O(5) C(31) O(7) 173.2(9) yes 3_665 .
O(5) C(31) C(29) 51.4(6) yes 3_665 3_665
O(5) C(31) C(30) 173.2(11) yes 3_665 .
O(7) C(31) C(29) 134.9(7) yes . 3_665
O(7) C(31) C(30) 2.0(15) yes . .
C(29) C(31) C(30) 135.4(9) yes 3_665 .
C(25) O(2) H(19) 115.1(17) no . .
C(28) O(3) H(19) 117(2) no . .
S(1) C(2) H(1) 121.384 no . .
C(3) C(2) H(1) 121.375 no . .
S(2) C(3) H(2) 121.133 no . .
C(2) C(3) H(2) 121.142 no . .
S(3) C(5) H(3) 121.214 no . .
C(6) C(5) H(3) 121.222 no . .
S(4) C(6) H(4) 121.204 no . .
C(5) C(6) H(4) 121.203 no . .
S(5) C(8) H(6) 121.354 no . .
C(9) C(8) H(6) 121.347 no . .
S(6) C(9) H(5) 121.062 no . .
C(8) C(9) H(5) 121.073 no . .
S(7) C(11) H(7) 121.208 no . .
C(12) C(11) H(7) 121.205 no . .
S(8) C(12) H(8) 121.384 no . .
C(11) C(12) H(8) 121.407 no . .
S(9) C(14) H(10) 121.140 no . .
C(15) C(14) H(10) 121.153 no . .
S(10) C(15) H(9) 121.308 no . .
C(14) C(15) H(9) 121.326 no . .
S(11) C(17) H(11) 121.015 no . .
C(18) C(17) H(11) 121.013 no . .
S(12) C(18) H(12) 121.190 no . .
C(17) C(18) H(12) 121.174 no . .
S(13) C(20) H(14) 120.980 no . .
C(21) C(20) H(14) 120.982 no . .
S(14) C(21) H(13) 120.967 no . .
C(20) C(21) H(13) 120.970 no . .
S(16) C(23) H(16) 120.891 no . .
C(24) C(23) H(16) 120.906 no . .
S(15) C(24) H(15) 121.118 no . .
C(23) C(24) H(15) 121.107 no . .
C(25) C(26) H(17) 114.724 no . .
C(27) C(26) H(17) 114.737 no . .
C(26) C(27) H(18) 114.891 no . .
C(28) C(27) H(18) 114.895 no . .
O(2) H(19) O(3) 167(4) no . .

loop_
_geom_bond_atom_site_label_1
_geom_bond_atom_site_label_2
_geom_bond_distance
_geom_bond_publ_flag
_geom_bond_site_symmetry_2
S(1) C(1) 1.743(3) yes .
S(1) C(2) 1.725(3) yes .
S(2) C(1) 1.728(3) yes .
S(2) C(3) 1.730(3) yes .
S(3) C(4) 1.7353(19) yes .
S(3) C(5) 1.731(3) yes .
S(4) C(4) 1.741(2) yes .
S(4) C(6) 1.734(3) yes .
S(5) C(7) 1.7357(19) yes .
S(5) C(8) 1.736(3) yes .
S(6) C(7) 1.742(2) yes .
S(6) C(9) 1.733(2) yes .
S(7) C(10) 1.7348(18) yes .
S(7) C(11) 1.728(3) yes .
S(8) C(10) 1.732(3) yes .
S(8) C(12) 1.735(3) yes .
S(9) C(13) 1.7364(18) yes .
S(9) C(14) 1.734(3) yes .
S(10) C(13) 1.734(2) yes .
S(10) C(15) 1.733(3) yes .
S(11) C(16) 1.762(3) yes .
S(11) C(17) 1.747(3) yes .
S(12) C(16) 1.7614(19) yes .
S(12) C(18) 1.740(3) yes .
S(13) C(19) 1.771(2) yes .
S(13) C(20) 1.743(3) yes .
S(14) C(19) 1.760(3) yes .
S(14) C(21) 1.751(3) yes .
S(15) C(22) 1.761(2) yes .
S(15) C(24) 1.742(3) yes .
S(16) C(22) 1.764(2) yes .
S(16) C(23) 1.739(3) yes .
O(1) C(25) 1.237(3) yes .
O(2) C(25) 1.295(3) yes .
O(3) C(28) 1.292(3) yes .
O(4) C(28) 1.226(3) yes .
O(5) O(6) 1.937(8) yes .
O(5) C(29) 1.256(8) yes .
O(5) C(31) 0.757(7) yes 3_665
O(6) C(29) 1.188(4) yes .
O(7) C(29) 1.341(17) yes .
O(7) C(31) 1.562(18) yes .
C(1) C(1) 1.361(3) yes 3_565
C(2) C(3) 1.338(4) yes .
C(4) C(7) 1.368(3) yes .
C(5) C(6) 1.335(3) yes .
C(8) C(9) 1.327(4) yes .
C(10) C(13) 1.374(3) yes .
C(11) C(12) 1.335(4) yes .
C(14) C(15) 1.334(3) yes .
C(16) C(19) 1.337(3) yes .
C(17) C(18) 1.329(4) yes .
C(20) C(21) 1.321(4) yes .
C(22) C(22) 1.347(3) yes 3_566
C(23) C(24) 1.323(4) yes .
C(25) C(26) 1.489(4) yes .
C(26) C(27) 1.341(4) yes .
C(27) C(28) 1.501(3) yes .
C(29) C(30) 1.45(3) yes .
C(29) C(31) 1.580(7) yes 3_665
C(30) C(31) 1.35(3) yes .
O(2) H(19) 1.36(4) no .
O(3) H(19) 1.07(4) no .
C(2) H(1) 0.950 no .
C(3) H(2) 0.950 no .
C(5) H(3) 0.950 no .
C(6) H(4) 0.950 no .
C(8) H(6) 0.950 no .
C(9) H(5) 0.950 no .
C(11) H(7) 0.950 no .
C(12) H(8) 0.950 no .
C(14) H(10) 0.950 no .
C(15) H(9) 0.950 no .
C(17) H(11) 0.950 no .
C(18) H(12) 0.950 no .
C(20) H(14) 0.950 no .
C(21) H(13) 0.950 no .
C(23) H(16) 0.950 no .
C(24) H(15) 0.950 no .
C(26) H(17) 0.950 no .
C(27) H(18) 0.950 no .

loop_
_geom_contact_atom_site_label_1
_geom_contact_atom_site_label_2
_geom_contact_distance
_geom_contact_publ_flag
_geom_contact_site_symmetry_2
S(1) S(2) 3.2196(9) no 3_565
S(3) S(6) 3.2284(8) no .
S(4) S(5) 3.2311(8) no .
S(7) S(10) 3.2235(8) no .
S(8) S(9) 3.2298(8) no .
S(11) S(13) 3.2239(11) no .
S(12) S(14) 3.2882(11) no .
S(15) S(16) 3.2660(11) no 3_566
O(2) C(27) 3.006(4) no .
O(2) C(28) 3.099(3) no .
O(3) C(25) 3.095(3) no .
O(3) C(26) 3.009(3) no .
O(5) O(5) 3.551(7) no 3_665
O(5) C(29) 3.167(5) no 3_665
O(5) C(31) 2.994(7) no .
O(6) C(31) 3.555(6) no .
O(7) O(7) 3.14(2) no 3_665
O(7) C(30) 3.00(2) no 3_665
C(25) C(28) 3.279(3) no .
C(29) C(29) 3.256(4) no 3_665
C(30) C(30) 2.88(3) no 3_665
C(31) C(31) 2.542(8) no 3_665
S(1) S(3) 3.5953(11) no .
S(1) S(5) 3.5840(10) no 3_565
S(1) O(2) 3.386(2) no 3_565
S(1) C(5) 3.571(2) no .
S(1) C(25) 3.529(3) no 3_565
S(1) C(26) 3.524(3) no 3_565
S(2) S(4) 3.5427(10) no .
S(2) O(5) 3.514(6) no 3_665
S(2) O(6) 3.096(3) no 3_665
S(2) C(29) 3.450(3) no 3_665
S(3) S(1) 3.5953(11) no .
S(3) S(7) 3.5251(9) no .
S(3) O(3) 3.4343(18) no 3_565
S(3) O(4) 3.562(2) no 3_565
S(3) C(28) 3.551(3) no 3_565
S(4) S(2) 3.5427(10) no .
S(4) S(8) 3.5198(9) no .
S(4) O(7) 3.35(2) no .
S(4) C(12) 3.568(2) no .
S(4) C(29) 3.518(3) no .
S(4) C(30) 3.37(3) no .
S(4) C(31) 3.455(6) no .
S(5) S(1) 3.5840(10) no 3_565
S(5) S(9) 3.5733(10) no .
S(5) C(20) 3.539(3) no 4_555
S(6) S(10) 3.5475(10) no .
S(6) S(15) 3.5774(11) no .
S(6) C(23) 3.560(3) no .
S(6) C(24) 3.528(3) no .
S(7) S(3) 3.5251(9) no .
S(7) S(9) 3.5980(10) no 3_666
S(7) S(11) 3.4305(9) no 2_556
S(7) C(14) 3.561(2) no 3_666
S(7) C(16) 3.552(3) no 2_556
S(7) C(17) 3.436(3) no 2_556
S(7) C(18) 3.556(3) no 2_556
S(8) S(4) 3.5198(9) no .
S(8) O(6) 3.341(3) no .
S(8) C(15) 3.597(2) no 3_666
S(8) C(24) 3.552(3) no 1_655
S(9) S(5) 3.5733(10) no .
S(9) S(7) 3.5980(10) no 3_666
S(9) S(13) 3.3538(10) no 4_555
S(9) C(19) 3.390(3) no 4_555
S(10) S(6) 3.5475(10) no .
S(10) S(15) 3.4848(10) no 3_566
S(11) S(7) 3.4305(9) no 2_546
S(11) O(4) 3.408(2) no 1_556
S(12) S(15) 3.5793(9) no 4_555
S(13) S(9) 3.3538(10) no 4_455
S(13) C(9) 3.577(3) no .
S(15) S(6) 3.5774(11) no .
S(15) S(10) 3.4848(10) no 3_566
S(15) S(12) 3.5793(9) no 4_455
S(16) O(4) 3.3366(18) no 3_565
O(1) C(2) 3.257(4) no 2_545
O(1) C(3) 3.498(4) no 2_545
O(1) C(8) 3.234(3) no .
O(1) C(20) 3.191(3) no 4_555
O(1) C(21) 3.271(4) no .
O(2) S(1) 3.386(2) no 3_565
O(2) C(21) 3.510(4) no .
O(3) S(3) 3.4343(18) no 3_565
O(3) C(5) 3.233(3) no 3_565
O(4) S(3) 3.562(2) no 3_565
O(4) S(11) 3.408(2) no 1_554
O(4) S(16) 3.3366(18) no 3_565
O(4) C(11) 3.557(3) no 2_545
O(4) C(17) 3.161(4) no 1_554
O(4) C(18) 3.330(3) no 4_454
O(4) C(23) 3.220(3) no 3_565
O(5) S(2) 3.514(6) no 3_665
O(5) C(3) 3.245(6) no 3_665
O(6) S(2) 3.096(3) no 3_665
O(6) S(8) 3.341(3) no .
O(6) C(12) 3.071(4) no .
O(6) C(23) 3.149(3) no 1_655
O(6) C(24) 3.022(4) no 1_655
O(7) S(4) 3.35(2) no .
C(1) C(4) 3.501(3) no .
C(1) C(7) 3.521(3) no 3_565
C(2) O(1) 3.257(4) no 2_555
C(2) C(6) 3.449(3) no .
C(2) C(9) 3.559(3) no 3_565
C(3) O(1) 3.498(4) no 2_555
C(3) O(5) 3.245(6) no 3_665
C(4) C(1) 3.501(3) no .
C(4) C(10) 3.471(3) no .
C(5) S(1) 3.571(2) no .
C(5) O(3) 3.233(3) no 3_565
C(5) C(11) 3.571(3) no .
C(5) C(27) 3.595(3) no 2_555
C(6) C(2) 3.449(3) no .
C(6) C(11) 3.429(3) no .
C(6) C(12) 3.575(3) no .
C(6) C(25) 3.585(4) no 2_555
C(7) C(1) 3.521(3) no 3_565
C(7) C(13) 3.495(3) no .
C(8) O(1) 3.234(3) no .
C(9) S(13) 3.577(3) no .
C(9) C(2) 3.559(3) no 3_565
C(9) C(14) 3.491(3) no .
C(10) C(4) 3.471(3) no .
C(10) C(13) 3.583(3) no 3_666
C(11) O(4) 3.557(3) no 2_555
C(11) C(5) 3.571(3) no .
C(11) C(6) 3.429(3) no .
C(12) S(4) 3.568(2) no .
C(12) O(6) 3.071(4) no .
C(12) C(6) 3.575(3) no .
C(13) C(7) 3.495(3) no .
C(13) C(10) 3.583(3) no 3_666
C(13) C(13) 3.410(3) no 3_666
C(14) S(7) 3.561(2) no 3_666
C(14) C(9) 3.491(3) no .
C(15) S(8) 3.597(2) no 3_666
C(15) C(22) 3.566(4) no 3_566
C(16) S(7) 3.552(3) no 2_546
C(17) S(7) 3.436(3) no 2_546
C(17) O(4) 3.161(4) no 1_556
C(18) S(7) 3.556(3) no 2_546
C(18) O(4) 3.330(3) no 4_556
C(19) S(9) 3.390(3) no 4_455
C(20) S(5) 3.539(3) no 4_455
C(20) O(1) 3.191(3) no 4_455
C(21) O(1) 3.271(4) no .
C(21) O(2) 3.510(4) no .
C(22) C(15) 3.566(4) no 3_566
C(23) S(6) 3.560(3) no .
C(23) O(4) 3.220(3) no 3_565
C(23) O(6) 3.149(3) no 1_455
C(24) S(6) 3.528(3) no .
C(24) S(8) 3.552(3) no 1_455
C(24) O(6) 3.022(4) no 1_455
C(25) S(1) 3.529(3) no 3_565
C(25) C(6) 3.585(4) no 2_545
C(26) S(1) 3.524(3) no 3_565
C(27) C(5) 3.595(3) no 2_545
C(28) S(3) 3.551(3) no 3_565
C(29) S(2) 3.450(3) no 3_665
C(29) S(4) 3.518(3) no .
C(30) S(4) 3.37(3) no .
C(31) S(4) 3.455(6) no .
S(1) H(2) 3.5162 no .
S(2) H(1) 3.5271 no .
S(3) H(4) 3.5239 no .
S(4) H(3) 3.5265 no .
S(5) H(5) 3.5190 no .
S(6) H(6) 3.5235 no .
S(7) H(8) 3.5217 no .
S(8) H(7) 3.5230 no .
S(9) H(9) 3.5271 no .
S(10) H(10) 3.5218 no .
S(11) H(12) 3.5385 no .
S(12) H(11) 3.5273 no .
S(13) H(13) 3.5283 no .
S(14) H(14) 3.5366 no .
S(15) H(16) 3.5259 no .
S(16) H(15) 3.5286 no .
O(1) H(17) 2.4917 no .
O(1) H(19) 3.40(4) no .
O(2) H(17) 3.2064 no .
O(3) H(18) 3.2165 no .
O(4) H(18) 2.4929 no .
O(4) H(19) 3.14(5) no .
C(1) H(1) 3.4786 no .
C(1) H(2) 3.4681 no .
C(4) H(3) 3.4742 no .
C(4) H(4) 3.4763 no .
C(7) H(5) 3.4792 no .
C(7) H(6) 3.4825 no .
C(10) H(7) 3.4746 no .
C(10) H(8) 3.4773 no .
C(13) H(9) 3.4748 no .
C(13) H(10) 3.4724 no .
C(16) H(11) 3.5064 no .
C(16) H(12) 3.5094 no .
C(19) H(13) 3.4990 no .
C(19) H(14) 3.5038 no .
C(22) H(15) 3.4941 no .
C(22) H(16) 3.4924 no .
C(25) H(18) 3.3636 no .
C(26) H(19) 2.62(4) no .
C(27) H(19) 2.54(4) no .
C(28) H(17) 3.3720 no .
H(1) H(2) 2.3236 no .
H(3) H(4) 2.3194 no .
H(5) H(6) 2.3115 no .
H(7) H(8) 2.3216 no .
H(9) H(10) 2.3190 no .
H(11) H(12) 2.3104 no .
H(13) H(14) 2.2989 no .
H(15) H(16) 2.3021 no .
H(17) H(18) 2.1387 no .
H(17) H(19) 3.5596 no .
H(18) H(19) 3.4715 no .
S(1) H(19) 3.42(4) no 3_565
S(2) H(15) 3.4120 no 3_565
S(2) H(16) 3.5249 no 3_565
S(3) H(12) 3.3918 no 2_556
S(5) H(14) 3.3216 no 4_555
S(5) H(17) 3.5143 no .
S(8) H(15) 3.1554 no 1_655
S(11) H(7) 3.3984 no 2_546
S(11) H(9) 3.2822 no .
S(11) H(10) 3.3684 no .
S(11) H(12) 3.5360 no 4_455
S(12) H(10) 3.0910 no .
S(13) H(5) 2.6703 no .
S(13) H(6) 3.4647 no 4_455
S(13) H(10) 3.3319 no 4_455
S(14) H(6) 3.0537 no .
S(15) H(5) 3.5592 no .
S(16) H(9) 2.9033 no 3_566
S(16) H(12) 3.5846 no 2_556
O(1) H(1) 2.5517 no 2_545
O(1) H(2) 3.0531 no 2_545
O(1) H(4) 3.3855 no 2_545
O(1) H(6) 2.5548 no .
O(1) H(13) 2.7935 no .
O(1) H(14) 2.2487 no 4_555
O(2) H(1) 3.1320 no 3_565
O(2) H(4) 2.6739 no 2_545
O(2) H(13) 2.7233 no .
O(2) H(17) 3.3711 no 4_455
O(3) H(3) 2.6732 no 3_565
O(3) H(4) 2.9776 no 2_545
O(3) H(7) 2.9107 no 2_545
O(3) H(12) 3.0787 no 4_454
O(4) H(3) 3.5106 no 2_545
O(4) H(7) 2.6534 no 2_545
O(4) H(11) 2.5372 no 1_554
O(4) H(12) 2.3874 no 4_454
O(4) H(16) 2.6015 no 3_565
O(5) H(2) 2.6937 no 3_665
O(5) H(13) 3.3670 no 4_555
O(5) H(15) 3.0138 no 1_655
O(6) H(2) 3.3067 no 3_665
O(6) H(8) 2.4414 no .
O(6) H(15) 2.3516 no 1_655
O(6) H(16) 2.6226 no 1_655
O(6) H(18) 2.8096 no 3_665
O(7) H(4) 3.2310 no .
O(7) H(8) 3.5218 no .
O(7) H(17) 3.3098 no 3_665
O(7) H(18) 3.4583 no 3_665
C(2) H(4) 3.5421 no .
C(2) H(14) 3.3714 no 3_565
C(3) H(15) 3.2154 no 3_565
C(5) H(19) 3.56(4) no 3_565
C(6) H(7) 3.5385 no .
C(6) H(19) 3.50(4) no 2_555
C(8) H(14) 3.2624 no 4_555
C(11) H(10) 3.5379 no 3_666
C(11) H(12) 3.2339 no 3_666
C(12) H(9) 3.4912 no 3_666
C(12) H(11) 3.5014 no 3_666
C(12) H(16) 3.5945 no 1_655
C(16) H(10) 3.0304 no .
C(17) H(3) 3.5207 no 2_546
C(17) H(7) 3.5473 no 2_546
C(17) H(7) 3.3732 no 3_666
C(17) H(8) 3.5892 no 3_666
C(17) H(9) 3.4721 no .
C(17) H(10) 3.2798 no .
C(18) H(7) 2.9643 no 3_666
C(18) H(10) 3.1587 no .
C(19) H(5) 3.0401 no .
C(19) H(6) 3.4333 no .
C(20) H(1) 3.1545 no 3_565
C(20) H(5) 2.9836 no .
C(20) H(6) 3.3793 no .
C(20) H(6) 3.1595 no 4_455
C(21) H(5) 3.4831 no .
C(21) H(6) 2.9654 no .
C(22) H(9) 3.5502 no .
C(22) H(9) 3.0000 no 3_566
C(23) H(8) 3.3430 no 1_455
C(23) H(9) 3.0804 no 3_566
C(23) H(18) 3.5806 no 3_565
C(24) H(2) 3.2963 no 3_565
C(24) H(8) 3.5872 no 1_455
C(24) H(9) 3.3944 no 3_566
C(25) H(1) 3.1991 no 2_545
C(25) H(4) 2.7731 no 2_545
C(25) H(6) 3.2603 no .
C(25) H(13) 3.1312 no .
C(25) H(14) 3.2773 no 4_555
C(26) H(1) 3.4755 no 2_545
C(26) H(3) 3.1129 no 2_545
C(26) H(4) 3.1278 no 2_545
C(27) H(3) 2.8349 no 2_545
C(27) H(4) 3.3166 no 2_545
C(27) H(11) 3.5012 no 1_554
C(27) H(16) 3.2326 no 3_565
C(28) H(3) 3.1669 no 2_545
C(28) H(4) 3.2441 no 2_545
C(28) H(7) 2.9638 no 2_545
C(28) H(11) 3.2873 no 1_554
C(28) H(12) 3.0863 no 4_454
C(28) H(16) 3.2084 no 3_565
C(29) H(2) 3.4481 no 3_665
C(29) H(8) 3.1699 no .
C(29) H(15) 3.2168 no 1_655
C(29) H(18) 3.5330 no 3_665
C(30) H(4) 3.2790 no .
C(30) H(17) 3.3885 no 3_665
C(31) H(2) 3.1563 no .
C(31) H(13) 3.3584 no 2_555
H(1) O(1) 2.5517 no 2_555
H(1) O(2) 3.1320 no 3_565
H(1) C(20) 3.1545 no 3_565
H(1) C(25) 3.1991 no 2_555
H(1) C(26) 3.4755 no 2_555
H(1) H(4) 3.5324 no .
H(1) H(13) 3.5175 no 3_565
H(1) H(14) 2.5319 no 3_565
H(1) H(17) 3.2570 no 2_555
H(1) H(19) 3.5652 no 3_565
H(2) O(1) 3.0531 no 2_555
H(2) O(5) 2.6937 no 3_665
H(2) O(6) 3.3067 no 3_665
H(2) C(24) 3.2963 no 3_565
H(2) C(29) 3.4481 no 3_665
H(2) C(31) 3.1563 no .
H(2) H(15) 2.6546 no 3_565
H(3) O(3) 2.6732 no 3_565
H(3) O(4) 3.5106 no 2_555
H(3) C(17) 3.5207 no 2_556
H(3) C(26) 3.1129 no 2_555
H(3) C(27) 2.8349 no 2_555
H(3) C(28) 3.1669 no 2_555
H(3) H(11) 2.9737 no 2_556
H(3) H(12) 3.4665 no 2_556
H(3) H(17) 3.4329 no 2_555
H(3) H(18) 3.0427 no 2_555
H(3) H(19) 2.9796 no 3_565
H(4) O(1) 3.3855 no 2_555
H(4) O(2) 2.6739 no 2_555
H(4) O(3) 2.9776 no 2_555
H(4) O(7) 3.2310 no .
H(4) C(2) 3.5421 no .
H(4) C(25) 2.7731 no 2_555
H(4) C(26) 3.1278 no 2_555
H(4) C(27) 3.3166 no 2_555
H(4) C(28) 3.2441 no 2_555
H(4) C(30) 3.2790 no .
H(4) H(1) 3.5324 no .
H(4) H(7) 3.5327 no .
H(4) H(19) 2.6290 no 2_555
H(5) S(13) 2.6703 no .
H(5) S(15) 3.5592 no .
H(5) C(19) 3.0401 no .
H(5) C(20) 2.9836 no .
H(5) C(21) 3.4831 no .
H(5) H(10) 3.5898 no .
H(5) H(14) 3.3634 no .
H(6) S(13) 3.4647 no 4_555
H(6) S(14) 3.0537 no .
H(6) O(1) 2.5548 no .
H(6) C(19) 3.4333 no .
H(6) C(20) 3.3793 no .
H(6) C(20) 3.1595 no 4_555
H(6) C(21) 2.9654 no .
H(6) C(25) 3.2603 no .
H(6) H(13) 3.2277 no .
H(6) H(14) 2.7029 no 4_555
H(7) S(11) 3.3984 no 2_556
H(7) O(3) 2.9107 no 2_555
H(7) O(4) 2.6534 no 2_555
H(7) C(6) 3.5385 no .
H(7) C(17) 3.5473 no 2_556
H(7) C(17) 3.3732 no 3_666
H(7) C(18) 2.9643 no 3_666
H(7) C(28) 2.9638 no 2_555
H(7) H(4) 3.5327 no .
H(7) H(11) 3.4970 no 2_556
H(7) H(11) 3.2162 no 3_666
H(7) H(12) 2.4195 no 3_666
H(8) O(6) 2.4414 no .
H(8) O(7) 3.5218 no .
H(8) C(17) 3.5892 no 3_666
H(8) C(23) 3.3430 no 1_655
H(8) C(24) 3.5872 no 1_655
H(8) C(29) 3.1699 no .
H(8) H(11) 2.9633 no 3_666
H(8) H(15) 3.3502 no 1_655
H(8) H(16) 2.8852 no 1_655
H(8) H(18) 3.1358 no 3_665
H(9) S(11) 3.2822 no .
H(9) S(16) 2.9033 no 3_566
H(9) C(12) 3.4912 no 3_666
H(9) C(17) 3.4721 no .
H(9) C(22) 3.5502 no .
H(9) C(22) 3.0000 no 3_566
H(9) C(23) 3.0804 no 3_566
H(9) C(24) 3.3944 no 3_566
H(9) H(11) 3.5927 no .
H(9) H(16) 3.5166 no 3_566
H(10) S(11) 3.3684 no .
H(10) S(12) 3.0910 no .
H(10) S(13) 3.3319 no 4_555
H(10) C(11) 3.5379 no 3_666
H(10) C(16) 3.0304 no .
H(10) C(17) 3.2798 no .
H(10) C(18) 3.1587 no .
H(10) H(5) 3.5898 no .
H(11) O(4) 2.5372 no 1_556
H(11) C(12) 3.5014 no 3_666
H(11) C(27) 3.5012 no 1_556
H(11) C(28) 3.2873 no 1_556
H(11) H(3) 2.9737 no 2_546
H(11) H(7) 3.4970 no 2_546
H(11) H(7) 3.2162 no 3_666
H(11) H(8) 2.9633 no 3_666
H(11) H(9) 3.5927 no .
H(11) H(16) 3.2388 no 3_566
H(11) H(18) 3.1356 no 1_556
H(12) S(3) 3.3918 no 2_546
H(12) S(11) 3.5360 no 4_555
H(12) S(16) 3.5846 no 2_546
H(12) O(3) 3.0787 no 4_556
H(12) O(4) 2.3874 no 4_556
H(12) C(11) 3.2339 no 3_666
H(12) C(28) 3.0863 no 4_556
H(12) H(3) 3.4665 no 2_546
H(12) H(7) 2.4195 no 3_666
H(13) O(1) 2.7935 no .
H(13) O(2) 2.7233 no .
H(13) O(5) 3.3670 no 4_455
H(13) C(25) 3.1312 no .
H(13) C(31) 3.3584 no 2_545
H(13) H(1) 3.5175 no 3_565
H(13) H(6) 3.2277 no .
H(13) H(17) 3.4279 no 4_455
H(14) S(5) 3.3216 no 4_455
H(14) O(1) 2.2487 no 4_455
H(14) C(2) 3.3714 no 3_565
H(14) C(8) 3.2624 no 4_455
H(14) C(25) 3.2773 no 4_455
H(14) H(1) 2.5319 no 3_565
H(14) H(5) 3.3634 no .
H(14) H(6) 2.7029 no 4_455
H(14) H(17) 3.1350 no 4_455
H(15) S(2) 3.4120 no 3_565
H(15) S(8) 3.1554 no 1_455
H(15) O(5) 3.0138 no 1_455
H(15) O(6) 2.3516 no 1_455
H(15) C(3) 3.2154 no 3_565
H(15) C(29) 3.2168 no 1_455
H(15) H(2) 2.6546 no 3_565
H(15) H(8) 3.3502 no 1_455
H(16) S(2) 3.5249 no 3_565
H(16) O(4) 2.6015 no 3_565
H(16) O(6) 2.6226 no 1_455
H(16) C(12) 3.5945 no 1_455
H(16) C(27) 3.2326 no 3_565
H(16) C(28) 3.2084 no 3_565
H(16) H(8) 2.8852 no 1_455
H(16) H(9) 3.5166 no 3_566
H(16) H(11) 3.2388 no 3_566
H(16) H(18) 2.6306 no 3_565
H(17) S(5) 3.5143 no .
H(17) O(2) 3.3711 no 4_555
H(17) O(7) 3.3098 no 3_665
H(17) C(30) 3.3885 no 3_665
H(17) H(1) 3.2570 no 2_545
H(17) H(3) 3.4329 no 2_545
H(17) H(13) 3.4279 no 4_555
H(17) H(14) 3.1350 no 4_555
H(17) H(19) 3.4544 no 4_555
H(18) O(6) 2.8096 no 3_665
H(18) O(7) 3.4583 no 3_665
H(18) C(23) 3.5806 no 3_565
H(18) C(29) 3.5330 no 3_665
H(18) H(3) 3.0427 no 2_545
H(18) H(8) 3.1358 no 3_665
H(18) H(11) 3.1356 no 1_554
H(18) H(16) 2.6306 no 3_565
H(19) S(1) 3.42(4) no 3_565
H(19) C(5) 3.56(4) no 3_565
H(19) C(6) 3.50(4) no 2_545
H(19) H(1) 3.5652 no 3_565
H(19) H(3) 2.9796 no 3_565
H(19) H(4) 2.6290 no 2_545
H(19) H(17) 3.4544 no 4_455

loop_
_geom_torsion_atom_site_label_1
_geom_torsion_atom_site_label_2
_geom_torsion_atom_site_label_3
_geom_torsion_atom_site_label_4
_geom_torsion
_geom_torsion_publ_flag
_geom_torsion_site_symmetry_1
_geom_torsion_site_symmetry_3
_geom_torsion_site_symmetry_4
C(1) S(1) C(2) C(3) 1.21(16) no . . .
C(2) S(1) C(1) S(2) -2.01(12) no . . .
C(2) S(1) C(1) C(1) 177.39(14) no . . 3_565
C(1) S(2) C(3) C(2) -1.21(15) no . . .
C(3) S(2) C(1) S(1) 2.00(12) no . . .
C(3) S(2) C(1) C(1) -177.41(13) no . . 3_565
C(4) S(3) C(5) C(6) 0.29(14) no . . .
C(5) S(3) C(4) S(4) -0.86(11) no . . .
C(5) S(3) C(4) C(7) 178.76(12) no . . .
C(4) S(4) C(6) C(5) -0.83(14) no . . .
C(6) S(4) C(4) S(3) 1.01(11) no . . .
C(6) S(4) C(4) C(7) -178.61(12) no . . .
C(7) S(5) C(8) C(9) -1.42(14) no . . .
C(8) S(5) C(7) S(6) 1.59(11) no . . .
C(8) S(5) C(7) C(4) -178.06(12) no . . .
C(7) S(6) C(9) C(8) 0.32(14) no . . .
C(9) S(6) C(7) S(5) -1.28(11) no . . .
C(9) S(6) C(7) C(4) 178.38(12) no . . .
C(10) S(7) C(11) C(12) -0.22(15) no . . .
C(11) S(7) C(10) S(8) -0.43(12) no . . .
C(11) S(7) C(10) C(13) 179.35(13) no . . .
C(10) S(8) C(12) C(11) -0.93(15) no . . .
C(12) S(8) C(10) S(7) 0.75(12) no . . .
C(12) S(8) C(10) C(13) -179.03(13) no . . .
C(13) S(9) C(14) C(15) -0.51(13) no . . .
C(14) S(9) C(13) S(10) 0.22(11) no . . .
C(14) S(9) C(13) C(10) -178.00(12) no . . .
C(13) S(10) C(15) C(14) -0.40(13) no . . .
C(15) S(10) C(13) S(9) 0.04(11) no . . .
C(15) S(10) C(13) C(10) 178.25(12) no . . .
C(16) S(11) C(17) C(18) -2.65(18) no . . .
C(17) S(11) C(16) S(12) 4.17(13) no . . .
C(17) S(11) C(16) C(19) -176.44(15) no . . .
C(16) S(12) C(18) C(17) 2.45(16) no . . .
C(18) S(12) C(16) S(11) -4.13(13) no . . .
C(18) S(12) C(16) C(19) 176.48(15) no . . .
C(19) S(13) C(20) C(21) 4.8(2) no . . .
C(20) S(13) C(19) S(14) -8.02(15) no . . .
C(20) S(13) C(19) C(16) 173.03(17) no . . .
C(19) S(14) C(21) C(20) -5.1(2) no . . .
C(21) S(14) C(19) S(13) 8.05(15) no . . .
C(21) S(14) C(19) C(16) -173.03(18) no . . .
C(22) S(15) C(24) C(23) 6.5(2) no . . .
C(24) S(15) C(22) S(16) -9.80(15) no . . .
C(24) S(15) C(22) C(22) 169.10(18) no . . 3_566
C(22) S(16) C(23) C(24) -5.3(2) no . . .
C(23) S(16) C(22) S(15) 9.46(15) no . . .
C(23) S(16) C(22) C(22) -169.43(18) no . . 3_566
O(6) O(5) C(29) O(6) 0.00(14) no . . .
O(6) O(5) C(29) O(7) -178.9(7) no . . .
O(6) O(5) C(29) C(30) 178.0(6) no . . .
O(6) O(5) C(29) C(31) 179.3(5) no . . 3_665
C(29) O(5) O(6) C(29) 0.0(3) no . . .
O(6) O(5) C(31) C(29) -0.6(6) no . 3_665 .
C(31) O(5) O(6) C(29) 1.0(9) no 3_665 . .
C(29) O(5) C(31) C(29) 0.00(14) no . 3_665 .
C(31) O(5) C(29) O(6) -179.3(7) no 3_665 . .
C(31) O(5) C(29) O(7) 1.8(10) no 3_665 . .
C(31) O(5) C(29) C(30) -1.3(9) no 3_665 . .
C(31) O(5) C(29) C(31) 0.0(5) no 3_665 . 3_665
O(5) O(6) C(29) O(5) 0.0(3) no . . .
O(5) O(6) C(29) O(7) 179.2(5) no . . .
O(5) O(6) C(29) C(30) -178.1(6) no . . .
O(5) O(6) C(29) C(31) -0.4(3) no . . 3_665
C(29) O(7) C(31) C(29) 5(3) no . . 3_665
C(31) O(7) C(29) O(5) -4(3) no . . .
C(31) O(7) C(29) O(6) 176.9(9) no . . .
C(31) O(7) C(29) C(31) -3.4(17) no . . 3_665
S(1) C(1) C(1) S(1) 180(08) no . 3_565 3_565
S(1) C(1) C(1) S(2) 0.6(3) no . 3_565 3_565
S(2) C(1) C(1) S(1) -0.6(3) no . 3_565 3_565
S(2) C(1) C(1) S(2) 180(0) no . 3_565 3_565
S(1) C(2) C(3) S(2) -0.0(3) no . . .
S(3) C(4) C(7) S(5) 179.59(9) no . . .
S(3) C(4) C(7) S(6) -0.0(2) no . . .
S(4) C(4) C(7) S(5) -0.8(2) no . . .
S(4) C(4) C(7) S(6) 179.55(9) no . . .
S(3) C(5) C(6) S(4) 0.4(2) no . . .
S(5) C(8) C(9) S(6) 0.8(3) no . . .
S(7) C(10) C(13) S(9) 179.37(9) no . . .
S(7) C(10) C(13) S(10) 1.3(2) no . . .
S(8) C(10) C(13) S(9) -0.9(2) no . . .
S(8) C(10) C(13) S(10) -178.96(9) no . . .
S(7) C(11) C(12) S(8) 0.8(3) no . . .
S(9) C(14) C(15) S(10) 0.6(2) no . . .
S(11) C(16) C(19) S(13) -3.2(3) no . . .
S(11) C(16) C(19) S(14) 177.99(11) no . . .
S(12) C(16) C(19) S(13) 176.17(11) no . . .
S(12) C(16) C(19) S(14) -2.7(3) no . . .
S(11) C(17) C(18) S(12) 0.1(3) no . . .
S(13) C(20) C(21) S(14) 0.1(4) no . . .
S(15) C(22) C(22) S(15) 180(0) no . 3_566 3_566
S(15) C(22) C(22) S(16) 1.2(3) no . 3_566 3_566
S(16) C(22) C(22) S(15) -1.2(3) no . 3_566 3_566
S(16) C(22) C(22) S(16) -180(0) no . 3_566 3_566
S(16) C(23) C(24) S(15) -0.8(3) no . . .
O(1) C(25) C(26) C(27) 167.9(3) no . . .
O(2) C(25) C(26) C(27) -12.1(5) no . . .
C(25) C(26) C(27) C(28) -1.2(5) no . . .
C(26) C(27) C(28) O(3) 10.0(4) no . . .
C(26) C(27) C(28) O(4) -169.3(3) no . . .
O(5) C(29) C(30) C(31) 1(4) no . . .
O(5) C(29) C(31) O(5) 0.0(6) no . 3_665 .
O(5) C(29) C(31) O(7) -176.9(11) no . 3_665 3_665
O(5) C(29) C(31) C(30) -179.7(11) no . 3_665 3_665
O(6) C(29) C(30) C(31) 178.8(15) no . . .
O(6) C(29) C(31) O(5) 0.9(7) no . 3_665 .
O(6) C(29) C(31) O(7) -176.0(4) no . 3_665 3_665
O(6) C(29) C(31) C(30) -178.8(5) no . 3_665 3_665
O(7) C(29) C(31) O(5) -178.7(11) no . 3_665 .
O(7) C(29) C(31) O(7) 4.4(12) no . 3_665 3_665
O(7) C(29) C(31) C(30) 1.6(12) no . 3_665 3_665
C(30) C(29) C(31) O(5) 179.0(13) no . 3_665 .
C(30) C(29) C(31) O(7) 2.1(14) no . 3_665 3_665
C(30) C(29) C(31) C(30) -0.7(14) no . 3_665 3_665
C(31) C(29) C(30) C(31) 1(3) no 3_665 . .
C(29) C(30) C(31) C(29) -1(4) no . . 3_665
